data_7205379
loop_
_publ_author_name
'Karmakar, Anirban'
'Goldberg, Israel'

_publ_section_title
;
 Coordination polymers of flexible tetracarboxylic acids with metal
 ions. I. Synthesis of CH2- and (CH2)2-spaced bis(oxy)isophthalic acid
 ligands, and structural characterization of their polymeric adducts
 with lanthanoid ions
;
_journal_issue 1
_journal_name_full CrystEngComm
_journal_page_first 339
_journal_paper_doi 10.1039/c0ce00474j
_journal_volume 13
_journal_year 2011
_chemical_formula_moiety 'C17 H13 O12 Sm, 5(H2 O)'
_chemical_formula_sum 'C17 H23 O17 Sm'
_chemical_formula_weight 649.70
_chemical_name_systematic
;
?
;
_space_group_IT_number 2
_symmetry_cell_setting triclinic
_symmetry_space_group_name_Hall '-P 1'
_symmetry_space_group_name_H-M 'P -1'
_atom_sites_solution_hydrogens geom
_atom_sites_solution_primary direct
_atom_sites_solution_secondary difmap
_audit_creation_method SHELXL-97
_cell_angle_alpha 96.6635(12)
_cell_angle_beta 108.3377(13)
_cell_angle_gamma 106.8366(15)
_cell_formula_units_Z 2
_cell_length_a 9.9205(2)
_cell_length_b 10.6776(3)
_cell_length_c 11.7567(4)
_cell_measurement_reflns_used 4148
_cell_measurement_temperature 110(2)
_cell_measurement_theta_max 26.35
_cell_measurement_theta_min 2.38
_cell_volume 1101.63(6)
_computing_cell_refinement Denzo
_computing_data_collection 'Collect, Nonius B.V.'
_computing_data_reduction 'Denzo & Scalepack'
_computing_structure_refinement 'SHELXL-97 (Sheldrick, 1997)'
_computing_structure_solution SIR-97
_diffrn_ambient_temperature 110(2)
_diffrn_detector_area_resol_mean 12.8
_diffrn_measured_fraction_theta_full 0.991
_diffrn_measured_fraction_theta_max 0.991
_diffrn_measurement_device_type 'Nonius KappaCCD'
_diffrn_measurement_method '1 deg. \f and \w scans'
_diffrn_radiation_monochromator graphite
_diffrn_radiation_source 'fine-focus sealed tube'
_diffrn_radiation_type MoK\a
_diffrn_radiation_wavelength 0.71073
_diffrn_reflns_av_R_equivalents 0.0380
_diffrn_reflns_av_sigmaI/netI 0.0383
_diffrn_reflns_limit_h_max 12
_diffrn_reflns_limit_h_min 0
_diffrn_reflns_limit_k_max 12
_diffrn_reflns_limit_k_min -13
_diffrn_reflns_limit_l_max 13
_diffrn_reflns_limit_l_min -14
_diffrn_reflns_number 13401
_diffrn_reflns_theta_full 26.35
_diffrn_reflns_theta_max 26.35
_diffrn_reflns_theta_min 2.38
_diffrn_standards_number 0
_exptl_absorpt_coefficient_mu 2.753
_exptl_absorpt_correction_T_max 0.7704
_exptl_absorpt_correction_T_min 0.6829
_exptl_absorpt_correction_type multi-scan
_exptl_absorpt_process_details 'Blessing, 1995'
_exptl_crystal_colour colorless
_exptl_crystal_density_diffrn 1.959
_exptl_crystal_density_method 'not measured'
_exptl_crystal_description prism
_exptl_crystal_F_000 646
_exptl_crystal_size_max 0.15
_exptl_crystal_size_mid 0.15
_exptl_crystal_size_min 0.10
_refine_diff_density_max 1.168
_refine_diff_density_min -1.052
_refine_diff_density_rms 0.128
_refine_ls_extinction_method none
_refine_ls_goodness_of_fit_ref 1.037
_refine_ls_hydrogen_treatment constr
_refine_ls_matrix_type full
_refine_ls_number_parameters 316
_refine_ls_number_reflns 4445
_refine_ls_number_restraints 0
_refine_ls_restrained_S_all 1.037
_refine_ls_R_factor_all 0.0319
_refine_ls_R_factor_gt 0.0285
_refine_ls_shift/su_max 0.003
_refine_ls_shift/su_mean 0.000
_refine_ls_structure_factor_coef Fsqd
_refine_ls_weighting_details 'calc w=1/[\s^2^(Fo^2^)+(0.0246P)^2^+3.3076P] where P=(Fo^2^+2Fc^2^)/3'
_refine_ls_weighting_scheme calc
_refine_ls_wR_factor_gt 0.0644
_refine_ls_wR_factor_ref 0.0660
_reflns_number_gt 4174
_reflns_number_total 4445
_reflns_threshold_expression >2sigma(I)
_cod_data_source_file C0CE00474J.TXT
_cod_data_source_block 5
_cod_original_cell_volume 1101.63(5)
_cod_database_code 7205379

loop_
_symmetry_equiv_pos_as_xyz
'x, y, z'
'-x, -y, -z'

loop_
_atom_site_label
_atom_site_type_symbol
_atom_site_fract_x
_atom_site_fract_y
_atom_site_fract_z
_atom_site_U_iso_or_equiv
_atom_site_adp_type
_atom_site_occupancy
_atom_site_symmetry_multiplicity
_atom_site_calc_flag
_atom_site_refinement_flags
_atom_site_disorder_assembly
_atom_site_disorder_group
Sm Sm 1.095963(18) 0.860672(16) 0.481659(15) 0.00746(7) Uani 1 1 d . . .
O1 O 0.8427(3) 0.7166(2) 0.3303(2) 0.0121(5) Uani 1 1 d . . .
O2 O 0.8424(3) 0.9124(2) 0.4109(2) 0.0104(5) Uani 1 1 d . . .
C3 C 0.7711(4) 0.7950(3) 0.3429(3) 0.0097(7) Uani 1 1 d . . .
C4 C 0.6033(4) 0.7471(3) 0.2815(3) 0.0092(7) Uani 1 1 d . . .
C5 C 0.5180(4) 0.8003(3) 0.3331(3) 0.0093(7) Uani 1 1 d . . .
H5 H 0.5667 0.8723 0.4041 0.011 Uiso 1 1 calc R . .
C6 C 0.3610(4) 0.7477(3) 0.2805(3) 0.0099(7) Uani 1 1 d . . .
C7 C 0.2654(4) 0.7912(3) 0.3423(3) 0.0088(7) Uani 1 1 d . . .
O8 O 0.3313(3) 0.8814(2) 0.4431(2) 0.0109(5) Uani 1 1 d . . .
O9 O 0.1243(3) 0.7375(2) 0.2978(2) 0.0123(5) Uani 1 1 d . . .
C10 C 0.2881(4) 0.6482(3) 0.1722(3) 0.0088(7) Uani 1 1 d . . .
H10 H 0.1808 0.6147 0.1353 0.011 Uiso 1 1 calc R . .
C11 C 0.3743(4) 0.5982(3) 0.1185(3) 0.0083(7) Uani 1 1 d . . .
C12 C 0.5315(4) 0.6443(3) 0.1741(3) 0.0092(7) Uani 1 1 d . . .
H12 H 0.5895 0.6065 0.1396 0.011 Uiso 1 1 calc R . .
O13 O 0.3148(3) 0.5008(2) 0.0107(2) 0.0096(5) Uani 1 1 d . . .
C14 C 0.1557(4) 0.4552(3) -0.0531(3) 0.0091(7) Uani 1 1 d . . .
H14A H 0.1245 0.5331 -0.0709 0.011 Uiso 1 1 calc R . .
H14B H 0.1292 0.3935 -0.1326 0.011 Uiso 1 1 calc R . .
O15 O 0.0753(3) 0.3879(2) 0.0154(2) 0.0099(5) Uani 1 1 d . . .
C16 C 0.1085(4) 0.2788(3) 0.0520(3) 0.0111(7) Uani 1 1 d . . .
C17 C 0.0759(4) 0.2471(3) 0.1543(3) 0.0111(7) Uani 1 1 d . . .
H17 H 0.0346 0.3001 0.1942 0.013 Uiso 1 1 calc R . .
C18 C 0.1038(4) 0.1380(3) 0.1979(3) 0.0100(7) Uani 1 1 d . . .
C19 C 0.0747(4) 0.1033(3) 0.3104(3) 0.0108(7) Uani 1 1 d . . .
O20 O 0.0261(3) 0.1774(2) 0.3677(2) 0.0126(5) Uani 1 1 d . . .
O21 O 0.1049(3) 0.0024(2) 0.3427(2) 0.0139(5) Uani 1 1 d . . .
C22 C 0.1624(4) 0.0592(3) 0.1374(3) 0.0107(7) Uani 1 1 d . . .
H22 H 0.1787 -0.0172 0.1650 0.013 Uiso 1 1 calc R . .
C23 C 0.1964(4) 0.0933(3) 0.0369(3) 0.0105(7) Uani 1 1 d . . .
C24 C 0.2609(4) 0.0122(3) -0.0290(3) 0.0132(7) Uani 1 1 d . . .
O25 O 0.2861(3) 0.0387(3) -0.1202(2) 0.0168(6) Uani 1 1 d . . .
O26 O 0.2859(3) -0.0871(3) 0.0199(2) 0.0191(6) Uani 1 1 d . . .
H26 H 0.3266 -0.1383 -0.0293 0.023 Uiso 1 1 d R . .
C27 C 0.1692(4) 0.2025(3) -0.0074(3) 0.0118(7) Uani 1 1 d . . .
H27 H 0.1918 0.2243 -0.0770 0.014 Uiso 1 1 d R . .
O28 O 1.2957(3) 0.8897(2) 0.6801(2) 0.0133(5) Uani 1 1 d . . .
H28A H 1.3058 0.9320 0.7556 0.016 Uiso 1 1 d R . .
H28B H 1.3913 0.8819 0.6932 0.016 Uiso 1 1 d R . .
O29 O 1.1045(3) 0.6403(2) 0.5116(2) 0.0166(5) Uani 1 1 d . . .
H29A H 1.1580 0.6344 0.5883 0.020 Uiso 1 1 d R . .
H29B H 1.1116 0.5821 0.4527 0.020 Uiso 1 1 d R . .
O30 O 0.5855(3) 0.2223(3) 0.0835(2) 0.0194(6) Uani 1 1 d . . .
H30A H 0.6449 0.2986 0.1435 0.029 Uiso 1 1 d R . .
H30B H 0.5144 0.2401 0.0229 0.029 Uiso 1 1 d R . .
O31 O 0.4528(3) 0.1439(3) 0.3669(2) 0.0192(6) Uani 1 1 d . . .
H31A H 0.3588 0.0841 0.3499 0.029 Uiso 1 1 d R . .
H31B H 0.5210 0.1354 0.4357 0.029 Uiso 1 1 d R . .
O32 O 0.7223(4) 0.4342(3) 0.2860(3) 0.0314(7) Uani 1 1 d . . .
H32A H 0.6418 0.4249 0.3099 0.047 Uiso 1 1 d R . .
H32B H 0.7811 0.5221 0.3033 0.047 Uiso 1 1 d R . .
O33 O 0.2305(5) 0.4640(4) 0.4154(3) 0.0500(10) Uani 1 1 d . . .
H33A H 0.1719 0.3730 0.4130 0.075 Uiso 1 1 d R . .
H33B H 0.3024 0.4924 0.4997 0.075 Uiso 1 1 d R . .
O34 O 0.4866(4) 0.4059(3) 0.3667(4) 0.0479(10) Uani 1 1 d . . .
H34A H 0.4465 0.4426 0.4167 0.072 Uiso 1 1 d R . .
H34B H 0.4469 0.3126 0.3532 0.072 Uiso 1 1 d R . .

loop_
_atom_site_aniso_label
_atom_site_aniso_U_11
_atom_site_aniso_U_22
_atom_site_aniso_U_33
_atom_site_aniso_U_23
_atom_site_aniso_U_13
_atom_site_aniso_U_12
Sm 0.00773(10) 0.00871(10) 0.00699(10) 0.00047(6) 0.00354(7) 0.00394(7)
O1 0.0087(12) 0.0120(12) 0.0148(13) -0.0015(10) 0.0036(10) 0.0052(10)
O2 0.0080(12) 0.0079(12) 0.0112(12) -0.0025(9) 0.0016(10) 0.0010(9)
C3 0.0118(17) 0.0121(17) 0.0072(16) 0.0025(13) 0.0056(13) 0.0043(13)
C4 0.0118(17) 0.0089(16) 0.0084(16) 0.0027(13) 0.0048(14) 0.0041(13)
C5 0.0123(17) 0.0099(16) 0.0055(16) 0.0022(13) 0.0026(13) 0.0043(13)
C6 0.0118(17) 0.0107(17) 0.0106(17) 0.0040(13) 0.0062(14) 0.0059(13)
C7 0.0100(17) 0.0102(16) 0.0092(16) 0.0042(13) 0.0046(13) 0.0059(13)
O8 0.0077(12) 0.0141(12) 0.0102(12) -0.0030(10) 0.0048(10) 0.0036(10)
O9 0.0058(12) 0.0161(13) 0.0129(12) -0.0021(10) 0.0027(10) 0.0036(10)
C10 0.0066(16) 0.0095(16) 0.0111(17) 0.0014(13) 0.0048(13) 0.0026(13)
C11 0.0100(16) 0.0054(15) 0.0078(16) 0.0005(12) 0.0029(13) 0.0009(13)
C12 0.0095(16) 0.0105(16) 0.0095(16) 0.0024(13) 0.0048(13) 0.0049(13)
O13 0.0078(11) 0.0106(12) 0.0085(12) -0.0026(9) 0.0027(9) 0.0024(9)
C14 0.0071(16) 0.0109(16) 0.0071(16) 0.0022(13) 0.0016(13) 0.0012(13)
O15 0.0099(12) 0.0104(12) 0.0117(12) 0.0038(9) 0.0057(10) 0.0044(10)
C16 0.0094(16) 0.0107(17) 0.0121(17) 0.0013(13) 0.0033(14) 0.0030(13)
C17 0.0085(16) 0.0132(17) 0.0127(17) 0.0014(14) 0.0059(14) 0.0038(13)
C18 0.0092(16) 0.0118(17) 0.0081(16) 0.0006(13) 0.0030(13) 0.0032(13)
C19 0.0101(17) 0.0110(17) 0.0107(17) 0.0010(13) 0.0034(14) 0.0039(13)
O20 0.0170(13) 0.0159(13) 0.0127(13) 0.0054(10) 0.0110(10) 0.0099(10)
O21 0.0202(14) 0.0129(13) 0.0169(13) 0.0047(10) 0.0116(11) 0.0117(11)
C22 0.0101(17) 0.0111(17) 0.0109(17) 0.0044(13) 0.0038(13) 0.0029(13)
C23 0.0097(16) 0.0119(17) 0.0077(16) -0.0007(13) 0.0026(13) 0.0026(13)
C24 0.0148(18) 0.0111(17) 0.0129(18) 0.0010(14) 0.0061(15) 0.0029(14)
O25 0.0241(14) 0.0195(14) 0.0140(13) 0.0054(11) 0.0124(11) 0.0113(11)
O26 0.0316(16) 0.0173(14) 0.0196(14) 0.0085(11) 0.0158(12) 0.0159(12)
C27 0.0129(17) 0.0144(17) 0.0088(17) 0.0028(14) 0.0059(14) 0.0036(14)
O28 0.0136(13) 0.0181(13) 0.0076(12) 0.0002(10) 0.0016(10) 0.0079(10)
O29 0.0209(14) 0.0117(13) 0.0161(13) 0.0003(10) 0.0046(11) 0.0075(11)
O30 0.0222(14) 0.0193(14) 0.0188(14) 0.0046(11) 0.0067(12) 0.0111(11)
O31 0.0136(13) 0.0253(15) 0.0171(14) 0.0049(11) 0.0039(11) 0.0064(11)
O32 0.0398(19) 0.0118(14) 0.0318(17) 0.0038(12) 0.0009(14) 0.0071(13)
O33 0.081(3) 0.0279(19) 0.042(2) 0.0042(16) 0.031(2) 0.0104(19)
O34 0.050(2) 0.0260(18) 0.054(2) 0.0111(16) 0.0089(19) 0.0033(16)

loop_
_atom_type_symbol
_atom_type_description
_atom_type_scat_dispersion_real
_atom_type_scat_dispersion_imag
_atom_type_scat_source
C C 0.0033 0.0016 'International Tables Vol C Tables 4.2.6.8 and 6.1.1.4'
H H 0.0000 0.0000 'International Tables Vol C Tables 4.2.6.8 and 6.1.1.4'
O O 0.0106 0.0060 'International Tables Vol C Tables 4.2.6.8 and 6.1.1.4'
Sm Sm -0.1638 3.4418 'International Tables Vol C Tables 4.2.6.8 and 6.1.1.4'

loop_
_geom_angle_atom_site_label_1
_geom_angle_atom_site_label_2
_geom_angle_atom_site_label_3
_geom_angle
_geom_angle_site_symmetry_1
_geom_angle_site_symmetry_3
_geom_angle_publ_flag
O21 Sm O2 71.03(8) 1_665 2_776 ?
O21 Sm O29 142.76(8) 1_665 . ?
O2 Sm O29 143.23(8) 2_776 . ?
O21 Sm O20 135.76(8) 1_665 2_666 ?
O2 Sm O20 78.88(8) 2_776 2_666 ?
O29 Sm O20 77.93(8) . 2_666 ?
O21 Sm O28 126.47(9) 1_665 . ?
O2 Sm O28 75.03(8) 2_776 . ?
O29 Sm O28 71.05(8) . . ?
O20 Sm O28 72.79(8) 2_666 . ?
O21 Sm O8 74.15(8) 1_665 1_655 ?
O2 Sm O8 100.01(8) 2_776 1_655 ?
O29 Sm O8 83.11(8) . 1_655 ?
O20 Sm O8 144.25(8) 2_666 1_655 ?
O28 Sm O8 72.47(8) . 1_655 ?
O21 Sm O1 87.30(9) 1_665 . ?
O2 Sm O1 124.84(8) 2_776 . ?
O29 Sm O1 80.40(8) . . ?
O20 Sm O1 84.01(8) 2_666 . ?
O28 Sm O1 146.18(9) . . ?
O8 Sm O1 122.42(8) 1_655 . ?
O21 Sm O9 72.35(8) 1_665 1_655 ?
O2 Sm O9 139.11(8) 2_776 1_655 ?
O29 Sm O9 70.42(8) . 1_655 ?
O20 Sm O9 141.75(8) 2_666 1_655 ?
O28 Sm O9 114.57(8) . 1_655 ?
O8 Sm O9 52.24(7) 1_655 1_655 ?
O1 Sm O9 70.26(8) . 1_655 ?
O21 Sm O2 70.78(8) 1_665 . ?
O2 Sm O2 74.15(8) 2_776 . ?
O29 Sm O2 122.85(8) . . ?
O20 Sm O2 70.26(8) 2_666 . ?
O28 Sm O2 135.41(8) . . ?
O8 Sm O2 144.43(8) 1_655 . ?
O1 Sm O2 50.74(7) . . ?
O9 Sm O2 109.86(7) 1_655 . ?
O21 Sm C7 72.42(9) 1_665 1_655 ?
O2 Sm C7 122.13(9) 2_776 1_655 ?
O29 Sm C7 74.13(9) . 1_655 ?
O20 Sm C7 151.61(9) 2_666 1_655 ?
O28 Sm C7 93.24(9) . 1_655 ?
O8 Sm C7 26.44(9) 1_655 1_655 ?
O1 Sm C7 96.10(9) . 1_655 ?
O9 Sm C7 25.84(9) 1_655 1_655 ?
O2 Sm C7 130.55(8) . 1_655 ?
O21 Sm C3 79.27(9) 1_665 . ?
O2 Sm C3 99.68(8) 2_776 . ?
O29 Sm C3 101.17(9) . . ?
O20 Sm C3 74.61(9) 2_666 . ?
O28 Sm C3 147.39(9) . . ?
O8 Sm C3 139.39(8) 1_655 . ?
O1 Sm C3 25.26(8) . . ?
O9 Sm C3 90.76(8) 1_655 . ?
O2 Sm C3 25.54(8) . . ?
C7 Sm C3 115.59(9) 1_655 . ?
O21 Sm Sm 65.80(6) 1_665 2_776 ?
O2 Sm Sm 39.01(6) 2_776 2_776 ?
O29 Sm Sm 146.52(6) . 2_776 ?
O20 Sm Sm 70.34(6) 2_666 2_776 ?
O28 Sm Sm 108.14(6) . 2_776 ?
O8 Sm Sm 129.51(6) 1_655 2_776 ?
O1 Sm Sm 85.85(5) . 2_776 ?
O9 Sm Sm 132.42(6) 1_655 2_776 ?
O2 Sm Sm 35.14(5) . 2_776 ?
C7 Sm Sm 138.04(7) 1_655 2_776 ?
C3 Sm Sm 60.67(6) . 2_776 ?
C3 O1 Sm 98.1(2) . . ?
C3 O2 Sm 163.1(2) . 2_776 ?
C3 O2 Sm 91.07(19) . . ?
Sm O2 Sm 105.85(8) 2_776 . ?
O2 C3 O1 119.8(3) . . ?
O2 C3 C4 120.3(3) . . ?
O1 C3 C4 119.8(3) . . ?
O2 C3 Sm 63.39(17) . . ?
O1 C3 Sm 56.64(17) . . ?
C4 C3 Sm 172.4(2) . . ?
C5 C4 C12 120.1(3) . . ?
C5 C4 C3 120.1(3) . . ?
C12 C4 C3 119.7(3) . . ?
C6 C5 C4 119.6(3) . . ?
C6 C5 H5 120.2 . . ?
C4 C5 H5 120.2 . . ?
C5 C6 C10 120.9(3) . . ?
C5 C6 C7 121.0(3) . . ?
C10 C6 C7 118.1(3) . . ?
O9 C7 O8 120.8(3) . . ?
O9 C7 C6 120.4(3) . . ?
O8 C7 C6 118.7(3) . . ?
O9 C7 Sm 61.90(17) . 1_455 ?
O8 C7 Sm 59.07(16) . 1_455 ?
C6 C7 Sm 173.7(2) . 1_455 ?
C7 O8 Sm 94.49(19) . 1_455 ?
C7 O9 Sm 92.25(19) . 1_455 ?
C6 C10 C11 119.2(3) . . ?
C6 C10 H10 120.4 . . ?
C11 C10 H10 120.4 . . ?
O13 C11 C12 115.0(3) . . ?
O13 C11 C10 124.4(3) . . ?
C12 C11 C10 120.6(3) . . ?
C11 C12 C4 119.4(3) . . ?
C11 C12 H12 120.3 . . ?
C4 C12 H12 120.3 . . ?
C11 O13 C14 117.3(2) . . ?
O15 C14 O13 112.1(3) . . ?
O15 C14 H14A 109.2 . . ?
O13 C14 H14A 109.2 . . ?
O15 C14 H14B 109.2 . . ?
O13 C14 H14B 109.2 . . ?
H14A C14 H14B 107.9 . . ?
C16 O15 C14 117.1(3) . . ?
O15 C16 C27 123.8(3) . . ?
O15 C16 C17 115.5(3) . . ?
C27 C16 C17 120.7(3) . . ?
C18 C17 C16 120.0(3) . . ?
C18 C17 H17 120.0 . . ?
C16 C17 H17 120.0 . . ?
C17 C18 C22 119.7(3) . . ?
C17 C18 C19 121.6(3) . . ?
C22 C18 C19 118.8(3) . . ?
O21 C19 O20 124.7(3) . . ?
O21 C19 C18 116.5(3) . . ?
O20 C19 C18 118.8(3) . . ?
C19 O20 Sm 131.7(2) . 2_666 ?
C19 O21 Sm 145.3(2) . 1_445 ?
C23 C22 C18 119.6(3) . . ?
C23 C22 H22 120.2 . . ?
C18 C22 H22 120.2 . . ?
C22 C23 C27 121.2(3) . . ?
C22 C23 C24 121.0(3) . . ?
C27 C23 C24 117.8(3) . . ?
O25 C24 O26 124.6(3) . . ?
O25 C24 C23 121.3(3) . . ?
O26 C24 C23 114.0(3) . . ?
C24 O26 H26 110.0 . . ?
C23 C27 C16 118.7(3) . . ?
C23 C27 H27 120.6 . . ?
C16 C27 H27 120.7 . . ?
Sm O28 H28A 127.5 . . ?
Sm O28 H28B 127.2 . . ?
H28A O28 H28B 103.4 . . ?
Sm O29 H29A 117.9 . . ?
Sm O29 H29B 120.8 . . ?
H29A O29 H29B 110.8 . . ?
H30A O30 H30B 110.3 . . ?
H31A O31 H31B 111.0 . . ?
H32A O32 H32B 111.1 . . ?
H33A O33 H33B 101.3 . . ?
H34A O34 H34B 108.2 . . ?

loop_
_geom_bond_atom_site_label_1
_geom_bond_atom_site_label_2
_geom_bond_distance
_geom_bond_site_symmetry_2
_geom_bond_publ_flag
Sm O21 2.356(2) 1_665 ?
Sm O2 2.405(2) 2_776 ?
Sm O29 2.440(2) . ?
Sm O20 2.449(2) 2_666 ?
Sm O28 2.457(2) . ?
Sm O8 2.469(2) 1_655 ?
Sm O1 2.482(2) . ?
Sm O9 2.533(2) 1_655 ?
Sm O2 2.631(2) . ?
Sm C7 2.869(3) 1_655 ?
Sm C3 2.942(3) . ?
Sm Sm 4.0205(3) 2_776 ?
O1 C3 1.268(4) . ?
O2 C3 1.269(4) . ?
O2 Sm 2.405(2) 2_776 ?
C3 C4 1.490(5) . ?
C4 C5 1.390(5) . ?
C4 C12 1.401(5) . ?
C5 C6 1.389(5) . ?
C5 H5 0.9500 . ?
C6 C10 1.390(5) . ?
C6 C7 1.502(4) . ?
C7 O9 1.252(4) . ?
C7 O8 1.281(4) . ?
C7 Sm 2.869(3) 1_455 ?
O8 Sm 2.469(2) 1_455 ?
O9 Sm 2.533(2) 1_455 ?
C10 C11 1.394(5) . ?
C10 H10 0.9500 . ?
C11 O13 1.380(4) . ?
C11 C12 1.393(5) . ?
C12 H12 0.9500 . ?
O13 C14 1.420(4) . ?
C14 O15 1.417(4) . ?
C14 H14A 0.9900 . ?
C14 H14B 0.9900 . ?
O15 C16 1.378(4) . ?
C16 C27 1.390(5) . ?
C16 C17 1.393(5) . ?
C17 C18 1.390(5) . ?
C17 H17 0.9500 . ?
C18 C22 1.398(5) . ?
C18 C19 1.504(5) . ?
C19 O21 1.268(4) . ?
C19 O20 1.271(4) . ?
O20 Sm 2.449(2) 2_666 ?
O21 Sm 2.356(2) 1_445 ?
C22 C23 1.387(5) . ?
C22 H22 0.9500 . ?
C23 C27 1.392(5) . ?
C23 C24 1.495(5) . ?
C24 O25 1.221(4) . ?
C24 O26 1.312(4) . ?
O26 H26 0.9990 . ?
C27 H27 0.9500 . ?
O28 H28A 0.9092 . ?
O28 H28B 0.9413 . ?
O29 H29A 0.9108 . ?
O29 H29B 0.9097 . ?
O30 H30A 0.9136 . ?
O30 H30B 0.9134 . ?
O31 H31A 0.9092 . ?
O31 H31B 0.9099 . ?
O32 H32A 0.9094 . ?
O32 H32B 0.9093 . ?
O33 H33A 0.9695 . ?
O33 H33B 0.9715 . ?
O34 H34A 0.9173 . ?
O34 H34B 0.9325 . ?

loop_
_geom_hbond_atom_site_label_D
_geom_hbond_atom_site_label_H
_geom_hbond_atom_site_label_A
_geom_hbond_distance_DH
_geom_hbond_distance_HA
_geom_hbond_distance_DA
_geom_hbond_angle_DHA
_geom_hbond_site_symmetry_A
O26 H26 O30 1.00 1.62 2.612(4) 169 2_655
O28 H28A O25 0.91 1.84 2.723(3) 163 1_666
O28 H28B O31 0.94 1.96 2.828(4) 152 2_766
O29 H29A O32 0.91 1.94 2.812(4) 158 2_766
O29 H29B O33 0.91 2.06 2.855(4) 146 1_655
O30 H30A O32 0.91 1.86 2.751(4) 163 .
O30 H30B O25 0.91 2.55 3.076(4) 117 .
O31 H31A O21 0.91 2.38 3.246(4) 158 .
O31 H31B O8 0.91 1.76 2.667(4) 172 2_666
O32 H32A O34 0.91 1.83 2.740(5) 177 .
O32 H32B O1 0.91 1.94 2.819(4) 161 .
O33 H33A O20 0.97 2.06 3.014(4) 168 .
O33 H33B O34 0.97 2.06 2.960(6) 153 2_666
O34 H34A O33 0.92 2.21 2.985(6) 141 .
O34 H34B O31 0.93 1.84 2.720(4) 156 .
